data_4116534
loop_
_publ_author_name
'Kee-Chan Kim'
'Michael T. Pope'

_publ_section_title
;
 Cation-Directed Structure Changes in Polyoxometalate Chemistry.
 Equilibria between Isomers of Bis(9-tungstophosphatodioxouranate(VI))
 Complexes
;
_journal_name_full 'Journal of the American Chemical Society'
_journal_page_first 8512
_journal_page_last 8517
_journal_paper_doi 10.1021/ja9909125
_journal_volume 121
_journal_year 1999
_chemical_formula_sum 'H94 N14 O91 P2 U2 W18'
_chemical_formula_weight 5594.19
_chemical_name_systematic
; 
 ? 
;
_space_group_IT_number 14
_symmetry_cell_setting monoclinic
_symmetry_space_group_name_Hall '-P 2yn'
_symmetry_space_group_name_H-M 'P 1 21/n 1'
_atom_sites_solution_hydrogens none
_atom_sites_solution_primary direct
_atom_sites_solution_secondary difmap
_audit_creation_method SHELXL-97
_cell_angle_alpha 90.00
_cell_angle_beta 99.056(19)
_cell_angle_gamma 90.00
_cell_formula_units_Z 4
_cell_length_a 12.6010(17)
_cell_length_b 20.175(3)
_cell_length_c 35.124(8)
_cell_measurement_reflns_used 8192
_cell_measurement_temperature 173(2)
_cell_measurement_theta_max 28.42
_cell_measurement_theta_min 1.17
_cell_volume 8818(3)
_computing_cell_refinement 'SAINT (Siemens, 1996)'
_computing_data_collection 'SMART (Siemens, 1996)'
_computing_data_reduction 'SAINT (Siemens, 1996)'
_computing_molecular_graphics 'Bruker SHELXTL'
_computing_publication_material 'Bruker SHELXTL'
_computing_structure_refinement 'SHELXL-97 (Sheldrick, 1997)'
_computing_structure_solution 'SHELXS-97 (Sheldrick, 1990)'
_diffrn_ambient_temperature 173(2)
_diffrn_measured_fraction_theta_full 0.959
_diffrn_measured_fraction_theta_max 0.959
_diffrn_measurement_device_type 'CCD area detector'
_diffrn_measurement_method '\w scans'
_diffrn_radiation_monochromator graphite
_diffrn_radiation_source 'normal-focus sealed tube'
_diffrn_radiation_type MoK\a
_diffrn_radiation_wavelength 0.71073
_diffrn_reflns_av_R_equivalents 0.0758
_diffrn_reflns_av_sigmaI/netI 0.0663
_diffrn_reflns_limit_h_max 16
_diffrn_reflns_limit_h_min -16
_diffrn_reflns_limit_k_max 26
_diffrn_reflns_limit_k_min -26
_diffrn_reflns_limit_l_max 46
_diffrn_reflns_limit_l_min -46
_diffrn_reflns_number 86503
_diffrn_reflns_theta_full 28.42
_diffrn_reflns_theta_max 28.42
_diffrn_reflns_theta_min 1.17
_diffrn_standards_decay_% 0
_exptl_absorpt_coefficient_mu 27.194
_exptl_absorpt_correction_T_max 0.04197
_exptl_absorpt_correction_T_min 0.00944
_exptl_absorpt_correction_type multi-scan
_exptl_absorpt_process_details 'Blessing, R. (1995)'
_exptl_crystal_colour 'greenish yellow'
_exptl_crystal_density_diffrn 4.214
_exptl_crystal_description plate
_exptl_crystal_F_000 9864
_exptl_crystal_size_max 0.36
_exptl_crystal_size_mid 0.20
_exptl_crystal_size_min 0.18
_refine_diff_density_max 6.381
_refine_diff_density_min -4.218
_refine_diff_density_rms 0.547
_refine_ls_extinction_method none
_refine_ls_goodness_of_fit_ref 1.069
_refine_ls_hydrogen_treatment none
_refine_ls_matrix_type full
_refine_ls_number_parameters 626
_refine_ls_number_reflns 21246
_refine_ls_number_restraints 0
_refine_ls_restrained_S_all 1.069
_refine_ls_R_factor_all 0.0839
_refine_ls_R_factor_gt 0.0563
_refine_ls_shift/su_max 0.001
_refine_ls_shift/su_mean 0.000
_refine_ls_structure_factor_coef Fsqd
_refine_ls_weighting_details 'calc w=1/[\s^2^(Fo^2^)+(0.0620P)^2^+195.0000P] where P=(Fo^2^+2Fc^2^)/3'
_refine_ls_weighting_scheme calc
_refine_ls_wR_factor_gt 0.1346
_refine_ls_wR_factor_ref 0.1449
_reflns_number_gt 15442
_reflns_number_total 21246
_reflns_threshold_expression >2sigma(I)
_cod_data_source_file ja9909125_2.cif
_cod_data_source_block npu
_cod_database_code 4116534

loop_
_symmetry_equiv_pos_as_xyz
'x, y, z'
'-x+1/2, y+1/2, -z+1/2'
'-x, -y, -z'
'x-1/2, -y-1/2, z-1/2'

loop_
_atom_site_label
_atom_site_type_symbol
_atom_site_fract_x
_atom_site_fract_y
_atom_site_fract_z
_atom_site_U_iso_or_equiv
_atom_site_adp_type
_atom_site_occupancy
_atom_site_symmetry_multiplicity
_atom_site_calc_flag
_atom_site_refinement_flags
W1 W -0.08697(5) 0.23856(3) -0.010084(18) 0.01775(13) Uani 1 1 d .
W2 W 0.15241(5) 0.32196(3) 0.005650(18) 0.01869(14) Uani 1 1 d .
W3 W 0.15065(5) 0.15230(3) 0.004004(18) 0.01914(14) Uani 1 1 d .
W4 W -0.16400(5) 0.33486(3) -0.101166(19) 0.01825(14) Uani 1 1 d .
W5 W 0.07165(6) 0.41579(3) -0.085880(18) 0.01998(14) Uani 1 1 d .
W6 W 0.32890(5) 0.32110(4) -0.07137(2) 0.02513(15) Uani 1 1 d .
W7 W 0.32551(6) 0.15443(4) -0.07353(2) 0.02545(16) Uani 1 1 d .
W8 W 0.06508(6) 0.06431(3) -0.089102(18) 0.02163(15) Uani 1 1 d .
W9 W -0.16648(5) 0.14978(3) -0.103757(18) 0.01801(14) Uani 1 1 d .
W11 W 0.22167(5) 0.24531(3) -0.356850(18) 0.01572(12) Uani 1 1 d .
W12 W -0.01445(5) 0.33130(3) -0.365297(18) 0.01541(13) Uani 1 1 d .
W13 W -0.01679(5) 0.16220(3) -0.367452(18) 0.01527(13) Uani 1 1 d .
W14 W 0.32559(5) 0.33516(3) -0.265063(18) 0.01748(13) Uani 1 1 d .
W15 W 0.09187(5) 0.41877(3) -0.272449(18) 0.01675(13) Uani 1 1 d .
W16 W -0.17612(5) 0.32834(3) -0.285223(18) 0.01543(13) Uani 1 1 d .
W17 W -0.17918(5) 0.16091(3) -0.287625(18) 0.01505(13) Uani 1 1 d .
W18 W 0.08662(5) 0.06817(3) -0.276457(18) 0.01572(13) Uani 1 1 d .
W19 W 0.32272(5) 0.15016(3) -0.266740(19) 0.01763(13) Uani 1 1 d .
U1 U -0.04486(5) 0.38173(3) -0.195659(17) 0.01708(13) Uani 0.97 1 d P
U2 U -0.04864(5) 0.10322(3) -0.198872(17) 0.01669(13) Uani 0.99 1 d P
U3 U 0.3258(11) 0.2382(7) -0.1808(4) 0.016(3) Uiso 0.04 1 d P
P1 P 0.0754(3) 0.24045(18) -0.08280(11) 0.0143(7) Uani 1 1 d .
P2 P 0.0755(3) 0.24398(17) -0.27979(11) 0.0133(7) Uani 1 1 d .
O1P1 O 0.0734(8) 0.2386(5) -0.0380(3) 0.018(2) Uiso 1 1 d .
O2P1 O 0.0187(8) 0.3040(5) -0.0979(3) 0.017(2) Uiso 1 1 d .
O3P1 O 0.1948(8) 0.2388(5) -0.0899(3) 0.020(2) Uiso 1 1 d .
O4P1 O 0.0163(8) 0.1777(5) -0.0997(3) 0.014(2) Uiso 1 1 d .
O1P2 O 0.0687(8) 0.2464(5) -0.3252(3) 0.016(2) Uiso 1 1 d .
O2P2 O 0.1377(8) 0.3057(5) -0.2635(3) 0.016(2) Uiso 1 1 d .
O3P2 O -0.0409(8) 0.2441(5) -0.2708(3) 0.017(2) Uiso 1 1 d .
O4P2 O 0.1369(8) 0.1804(5) -0.2646(3) 0.018(2) Uiso 1 1 d .
O1U1 O -0.1173(9) 0.4591(6) -0.2034(4) 0.028(3) Uiso 1 1 d .
O2U1 O 0.0279(9) 0.3075(6) -0.1867(4) 0.029(3) Uiso 1 1 d .
O1U2 O -0.1234(9) 0.0269(5) -0.2078(3) 0.023(2) Uiso 1 1 d .
O2U2 O 0.0276(9) 0.1770(6) -0.1891(4) 0.027(3) Uiso 1 1 d .
O1U3 O 0.47(2) 0.258(12) -0.170(8) 0.020 Uiso 0.04 1 d P
O1A O -0.1867(9) 0.2375(5) 0.0181(4) 0.028(3) Uiso 1 1 d .
O1B O 0.0078(9) 0.3024(5) 0.0182(3) 0.025(2) Uiso 1 1 d .
O1C O -0.1337(8) 0.1755(5) -0.0482(3) 0.018(2) Uiso 1 1 d .
O2A O 0.1989(10) 0.3733(6) 0.0439(4) 0.030(3) Uiso 1 1 d .
O2B O 0.1908(9) 0.2359(5) 0.0300(4) 0.024(2) Uiso 1 1 d .
O2C O 0.0869(9) 0.3808(5) -0.0323(3) 0.024(2) Uiso 1 1 d .
O3A O 0.1951(10) 0.0975(6) 0.0398(4) 0.034(3) Uiso 1 1 d .
O3B O 0.0063(8) 0.1713(5) 0.0174(3) 0.021(2) Uiso 1 1 d .
O3C O 0.2653(9) 0.1595(5) -0.0222(4) 0.026(3) Uiso 1 1 d .
O4A O -0.2917(10) 0.3632(6) -0.0987(4) 0.030(3) Uiso 1 1 d .
O4C O -0.1311(8) 0.3044(5) -0.0469(3) 0.022(2) Uiso 1 1 d .
O4D O -0.1552(9) 0.3522(5) -0.1516(3) 0.025(3) Uiso 1 1 d .
O5A O 0.0958(10) 0.4961(6) -0.0732(4) 0.035(3) Uiso 1 1 d .
O5B O -0.0809(9) 0.4123(5) -0.0839(3) 0.023(2) Uiso 1 1 d .
O5C O 0.2120(9) 0.3832(5) -0.0840(4) 0.025(3) Uiso 1 1 d .
O5D O 0.0464(9) 0.4237(5) -0.1390(3) 0.023(2) Uiso 1 1 d .
O6A O 0.4315(11) 0.3720(7) -0.0508(4) 0.041(3) Uiso 1 1 d .
O6C O 0.2677(9) 0.3143(5) -0.0212(3) 0.022(2) Uiso 1 1 d .
O6D O 0.3512(9) 0.3162(6) -0.1195(4) 0.029(3) Uiso 1 1 d .
O7A O 0.4244(11) 0.0985(7) -0.0546(4) 0.041(3) Uiso 1 1 d .
O7B O 0.3931(10) 0.2364(6) -0.0568(4) 0.029(3) Uiso 1 1 d .
O7C O 0.2088(9) 0.0955(6) -0.0865(4) 0.027(3) Uiso 1 1 d .
O7D O 0.3475(10) 0.1626(6) -0.1204(4) 0.031(3) Uiso 1 1 d .
O8A O 0.0829(10) -0.0184(6) -0.0772(4) 0.031(3) Uiso 1 1 d .
O8C O 0.0817(9) 0.0979(5) -0.0343(3) 0.024(2) Uiso 1 1 d .
O8D O 0.0395(8) 0.0587(5) -0.1423(3) 0.021(2) Uiso 1 1 d .
O9A O -0.2945(9) 0.1219(6) -0.1018(4) 0.029(3) Uiso 1 1 d .
O9B O -0.0889(9) 0.0703(5) -0.0872(3) 0.025(3) Uiso 1 1 d .
O9C O -0.1928(9) 0.2421(5) -0.1119(3) 0.023(2) Uiso 1 1 d .
O9D O -0.1573(9) 0.1343(5) -0.1536(3) 0.023(2) Uiso 1 1 d .
O11A O 0.3100(9) 0.2454(5) -0.3900(3) 0.022(2) Uiso 1 1 d .
O11B O 0.1168(8) 0.3115(5) -0.3832(3) 0.019(2) Uiso 1 1 d .
O11C O 0.2713(8) 0.1783(5) -0.3238(3) 0.021(2) Uiso 1 1 d .
O12A O -0.0721(9) 0.3862(6) -0.4001(4) 0.029(3) Uiso 1 1 d .
O12B O -0.0686(8) 0.2476(5) -0.3895(3) 0.020(2) Uiso 1 1 d .
O12C O 0.0548(8) 0.3866(5) -0.3268(3) 0.020(2) Uiso 1 1 d .
O13A O -0.0733(9) 0.1101(5) -0.4027(4) 0.025(3) Uiso 1 1 d .
O13B O 0.1162(9) 0.1814(5) -0.3840(3) 0.022(2) Uiso 1 1 d .
O13C O -0.1289(8) 0.1697(5) -0.3362(3) 0.014(2) Uiso 1 1 d .
O14A O 0.4480(9) 0.3645(5) -0.2734(4) 0.025(3) Uiso 1 1 d .
O14C O 0.2716(8) 0.3109(5) -0.3227(3) 0.020(2) Uiso 1 1 d .
O14D O 0.3350(9) 0.3428(5) -0.2148(3) 0.024(2) Uiso 1 1 d .
O15A O 0.0680(9) 0.5015(5) -0.2849(4) 0.024(2) Uiso 1 1 d .
O15B O 0.2376(8) 0.4138(5) -0.2768(3) 0.020(2) Uiso 1 1 d .
O15C O -0.0531(8) 0.3853(5) -0.2688(3) 0.017(2) Uiso 1 1 d .
O15D O 0.1059(8) 0.4225(5) -0.2203(3) 0.020(2) Uiso 1 1 d .
O16A O -0.2797(9) 0.3833(5) -0.2999(3) 0.024(2) Uiso 1 1 d .
O16C O -0.1255(8) 0.3227(5) -0.3343(3) 0.018(2) Uiso 1 1 d .
O16D O -0.1846(9) 0.3253(5) -0.2335(3) 0.023(2) Uiso 1 1 d .
O17A O -0.2837(9) 0.1073(5) -0.3037(4) 0.026(3) Uiso 1 1 d .
O17B O -0.2487(8) 0.2455(5) -0.2958(3) 0.019(2) Uiso 1 1 d .
O17C O -0.0591(8) 0.1028(5) -0.2723(3) 0.017(2) Uiso 1 1 d .
O17D O -0.1886(9) 0.1613(5) -0.2353(3) 0.021(2) Uiso 1 1 d .
O18A O 0.0616(8) -0.0130(5) -0.2898(3) 0.021(2) Uiso 1 1 d .
O18C O 0.0484(8) 0.1033(5) -0.3302(3) 0.020(2) Uiso 1 1 d .
O18D O 0.0989(9) 0.0609(5) -0.2245(3) 0.023(2) Uiso 1 1 d .
O19A O 0.4457(9) 0.1198(5) -0.2758(4) 0.026(3) Uiso 1 1 d .
O19B O 0.2323(8) 0.0730(5) -0.2808(3) 0.015(2) Uiso 1 1 d .
O19C O 0.3504(9) 0.2424(5) -0.2633(3) 0.023(2) Uiso 1 1 d .
O19D O 0.3327(9) 0.1404(5) -0.2166(3) 0.021(2) Uiso 1 1 d .
O1W O 0.2285(11) 0.2421(6) -0.1804(4) 0.038(3) Uiso 0.96 1 d P
O2W O 0.2840(12) 0.4415(7) -0.1627(4) 0.045(4) Uiso 1 1 d .
O3W O -0.4579(11) 0.1432(7) -0.1744(4) 0.044(3) Uiso 1 1 d .
O4W O -0.3052(11) 0.2429(6) -0.1922(5) 0.043(3) Uiso 1 1 d .
O5W O 0.4880(11) 0.3224(6) -0.4050(4) 0.039(3) Uiso 1 1 d .
O6W O 0.2233(12) 0.5426(7) -0.3341(5) 0.046(4) Uiso 1 1 d .
O7W O -0.1367(12) 0.5573(7) -0.2666(5) 0.050(4) Uiso 1 1 d .
O8W O -0.4544(12) 0.3417(8) -0.1737(5) 0.052(4) Uiso 1 1 d .
O9W O -0.0134(12) -0.0847(7) -0.1559(5) 0.048(4) Uiso 1 1 d .
O10W O 0.2307(14) 0.5590(8) -0.1282(5) 0.062(5) Uiso 1 1 d .
O11W O -0.1279(13) 0.5076(8) -0.3412(5) 0.057(4) Uiso 1 1 d .
O12W O 0.1972(12) 0.0430(7) 0.1144(5) 0.046(4) Uiso 1 1 d .
O13W O 0.1947(13) 0.2481(7) 0.1108(5) 0.054(4) Uiso 1 1 d .
O14W O 0.5290(15) 0.2378(9) -0.3283(6) 0.069(5) Uiso 1 1 d .
O15W O 0.2758(12) 0.4303(7) -0.3700(5) 0.049(4) Uiso 1 1 d .
O16W O -0.1792(12) 0.5352(8) -0.1050(5) 0.052(4) Uiso 1 1 d .
O17W O -0.3568(15) 0.4904(9) -0.1536(6) 0.074(5) Uiso 1 1 d .
O18W O -0.3586(13) 0.4296(8) -0.2296(5) 0.054(4) Uiso 1 1 d .
O19W O -0.0611(14) 0.2626(8) -0.4677(6) 0.062(5) Uiso 1 1 d .
O20W O -0.4448(16) 0.2374(9) -0.1105(6) 0.074(5) Uiso 1 1 d .
O21W O -0.0052(14) 0.5730(8) -0.1514(5) 0.065(5) Uiso 1 1 d .
O22W O 0.1065(14) -0.0431(9) 0.0032(6) 0.068(5) Uiso 1 1 d .
O23W O -0.030(2) 0.3418(12) 0.0895(8) 0.114(8) Uiso 1 1 d .
O24W O 0.0825(19) 0.5509(12) -0.0016(7) 0.104(8) Uiso 1 1 d .
O25W O -0.024(3) 0.4186(18) -0.4771(11) 0.180(14) Uiso 1 1 d .
O26W O -0.494(2) 0.4582(15) -0.1093(9) 0.137(10) Uiso 1 1 d .
O27W O -0.087(3) 0.0614(18) -0.4774(11) 0.181(14) Uiso 1 1 d .
O28W O -0.109(2) 0.5151(15) -0.4378(9) 0.140(11) Uiso 1 1 d .
O29W O -0.376(3) 0.1860(19) -0.0366(12) 0.192(15) Uiso 1 1 d .
O30W O 0.287(3) 0.560(2) 0.0296(13) 0.219(18) Uiso 1 1 d .
O31W O -0.123(3) -0.0219(17) -0.5560(11) 0.166(13) Uiso 1 1 d .
O32W O 0.257(3) 0.640(2) -0.0502(12) 0.198(16) Uiso 1 1 d .
O33W O -0.294(2) 0.1395(15) 0.0546(9) 0.137(10) Uiso 1 1 d .

loop_
_atom_site_aniso_label
_atom_site_aniso_U_11
_atom_site_aniso_U_22
_atom_site_aniso_U_33
_atom_site_aniso_U_23
_atom_site_aniso_U_13
_atom_site_aniso_U_12
W1 0.0219(3) 0.0246(3) 0.0071(3) -0.0011(2) 0.0036(2) -0.0002(2)
W2 0.0241(3) 0.0241(3) 0.0072(3) -0.0017(2) 0.0005(2) -0.0009(2)
W3 0.0263(3) 0.0241(3) 0.0064(3) 0.0015(2) 0.0007(3) 0.0039(2)
W4 0.0231(3) 0.0210(3) 0.0103(3) -0.0010(2) 0.0016(3) 0.0049(2)
W5 0.0328(4) 0.0174(3) 0.0088(3) -0.0015(2) 0.0006(3) -0.0032(2)
W6 0.0231(3) 0.0386(4) 0.0142(4) -0.0041(3) 0.0047(3) -0.0065(3)
W7 0.0263(4) 0.0372(4) 0.0134(3) 0.0031(3) 0.0046(3) 0.0114(3)
W8 0.0382(4) 0.0191(3) 0.0070(3) 0.0013(2) 0.0017(3) 0.0059(3)
W9 0.0234(3) 0.0213(3) 0.0094(3) -0.0013(2) 0.0026(3) -0.0029(2)
W11 0.0210(3) 0.0183(3) 0.0082(3) 0.0006(2) 0.0037(2) 0.0001(2)
W12 0.0224(3) 0.0163(3) 0.0073(3) 0.0015(2) 0.0017(2) 0.0016(2)
W13 0.0219(3) 0.0162(3) 0.0074(3) -0.0010(2) 0.0014(2) -0.0006(2)
W14 0.0226(3) 0.0188(3) 0.0109(3) -0.0006(2) 0.0023(3) -0.0024(2)
W15 0.0241(3) 0.0146(3) 0.0118(3) -0.0008(2) 0.0035(3) -0.0011(2)
W16 0.0210(3) 0.0152(3) 0.0102(3) -0.0002(2) 0.0026(2) 0.0015(2)
W17 0.0195(3) 0.0153(3) 0.0106(3) 0.0010(2) 0.0029(2) 0.0001(2)
W18 0.0230(3) 0.0141(3) 0.0103(3) 0.0013(2) 0.0032(2) 0.0022(2)
W19 0.0218(3) 0.0188(3) 0.0122(3) 0.0017(2) 0.0022(3) 0.0028(2)
U1 0.0270(3) 0.0155(3) 0.0083(3) -0.0007(2) 0.0017(2) 0.0026(2)
U2 0.0240(3) 0.0165(3) 0.0093(3) 0.0008(2) 0.0020(2) -0.0009(2)
P1 0.0200(18) 0.0164(18) 0.0066(18) -0.0004(13) 0.0023(15) -0.0008(14)
P2 0.0192(17) 0.0129(17) 0.0073(18) -0.0018(13) 0.0008(14) 0.0022(14)

loop_
_atom_type_symbol
_atom_type_description
_atom_type_scat_dispersion_real
_atom_type_scat_dispersion_imag
_atom_type_scat_source
O O 0.0106 0.0060 'International Tables Vol C Tables 4.2.6.8 and 6.1.1.4'
P P 0.1023 0.0942 'International Tables Vol C Tables 4.2.6.8 and 6.1.1.4'
W W -0.8490 6.8722 'International Tables Vol C Tables 4.2.6.8 and 6.1.1.4'
U U -9.6767 9.6646 'International Tables Vol C Tables 4.2.6.8 and 6.1.1.4'
N N 0.0061 0.0033 'International Tables Vol C Tables 4.2.6.8 and 6.1.1.4'
H H 0.0000 0.0000 'International Tables Vol C Tables 4.2.6.8 and 6.1.1.4'

loop_
_geom_angle_atom_site_label_1
_geom_angle_atom_site_label_2
_geom_angle_atom_site_label_3
_geom_angle
O1A W1 O1C 103.1(5)
O1A W1 O4C 103.9(5)
O1C W1 O4C 87.9(5)
O1A W1 O1B 99.3(5)
O1C W1 O1B 157.5(5)
O4C W1 O1B 88.5(5)
O1A W1 O3B 98.3(5)
O1C W1 O3B 88.7(4)
O4C W1 O3B 157.7(5)
O1B W1 O3B 86.2(5)
O1A W1 O1P1 169.3(5)
O1C W1 O1P1 84.1(4)
O4C W1 O1P1 83.9(4)
O1B W1 O1P1 73.4(4)
O3B W1 O1P1 73.7(4)
O2A W2 O6C 104.4(5)
O2A W2 O2C 103.3(5)
O6C W2 O2C 89.0(5)
O2A W2 O2B 99.3(5)
O6C W2 O2B 89.4(5)
O2C W2 O2B 157.0(5)
O2A W2 O1B 99.1(5)
O6C W2 O1B 156.3(5)
O2C W2 O1B 88.1(5)
O2B W2 O1B 84.2(5)
O2A W2 O1P1 168.7(5)
O6C W2 O1P1 84.0(4)
O2C W2 O1P1 84.1(4)
O2B W2 O1P1 72.9(4)
O1B W2 O1P1 72.4(4)
O3A W3 O3C 103.2(6)
O3A W3 O8C 102.4(6)
O3C W3 O8C 89.9(5)
O3A W3 O2B 100.7(6)
O3C W3 O2B 90.0(5)
O8C W3 O2B 156.3(5)
O3A W3 O3B 99.0(5)
O3C W3 O3B 157.7(5)
O8C W3 O3B 86.8(5)
O2B W3 O3B 84.4(5)
O3A W3 O1P1 170.1(5)
O3C W3 O1P1 84.7(4)
O8C W3 O1P1 83.3(4)
O2B W3 O1P1 73.1(4)
O3B W3 O1P1 73.0(4)
O4A W4 O4D 100.7(6)
O4A W4 O5B 100.4(5)
O4D W4 O5B 92.1(5)
O4A W4 O9C 100.5(5)
O4D W4 O9C 92.0(5)
O5B W4 O9C 157.5(5)
O4A W4 O4C 96.3(5)
O4D W4 O4C 163.0(5)
O5B W4 O4C 85.8(5)
O9C W4 O4C 83.8(5)
O4A W4 O2P1 173.0(5)
O4D W4 O2P1 83.8(4)
O5B W4 O2P1 73.9(4)
O9C W4 O2P1 84.6(4)
O4C W4 O2P1 79.5(4)
O4A W4 W5 129.8(4)
O4D W4 W5 82.8(3)
O5B W4 W5 29.7(3)
O9C W4 W5 129.6(3)
O4C W4 W5 87.2(3)
O2P1 W4 W5 44.9(2)
O4A W4 W9 109.2(4)
O4D W4 W9 99.8(3)
O5B W4 W9 145.2(3)
O9C W4 W9 13.2(3)
O4C W4 W9 73.4(3)
O2P1 W4 W9 75.1(2)
W5 W4 W9 119.60(2)
O5A W5 O5D 100.3(6)
O5A W5 O5C 101.3(5)
O5D W5 O5C 94.5(5)
O5A W5 O5B 99.4(5)
O5D W5 O5B 91.4(5)
O5C W5 O5B 157.0(5)
O5A W5 O2C 95.9(6)
O5D W5 O2C 163.7(5)
O5C W5 O2C 83.8(5)
O5B W5 O2C 84.4(5)
O5A W5 O2P1 171.8(5)
O5D W5 O2P1 84.5(4)
O5C W5 O2P1 84.8(4)
O5B W5 O2P1 73.7(4)
O2C W5 O2P1 79.2(4)
O5A W5 W4 128.6(4)
O5D W5 W4 82.7(3)
O5C W5 W4 129.7(3)
O5B W5 W4 29.5(3)
O2C W5 W4 86.0(3)
O2P1 W5 W4 44.9(2)
O5A W5 W6 109.7(4)
O5D W5 W6 100.9(3)
O5C W5 W6 12.0(3)
O5B W5 W6 145.5(3)
O2C W5 W6 74.7(3)
O2P1 W5 W6 75.6(2)
W4 W5 W6 120.05(2)
O6A W6 O6D 102.4(6)
O6A W6 O7B 99.3(6)
O6D W6 O7B 94.6(5)
O6A W6 O5C 101.9(6)
O6D W6 O5C 92.7(5)
O7B W6 O5C 155.5(5)
O6A W6 O6C 92.2(6)
O6D W6 O6C 165.2(5)
O7B W6 O6C 84.9(5)
O5C W6 O6C 82.1(5)
O6A W6 O3P1 169.8(5)
O6D W6 O3P1 85.0(5)
O7B W6 O3P1 72.8(4)
O5C W6 O3P1 84.6(4)
O6C W6 O3P1 80.8(4)
O6A W6 W7 127.8(5)
O6D W6 W7 85.7(4)
O7B W6 W7 28.6(4)
O5C W6 W7 129.5(3)
O6C W6 W7 87.0(3)
O3P1 W6 W7 44.9(2)
O6A W6 W5 109.4(5)
O6D W6 W5 99.5(4)
O7B W6 W5 144.2(4)
O5C W6 W5 11.7(3)
O6C W6 W5 73.3(3)
O3P1 W6 W5 75.9(2)
W7 W6 W5 120.10(3)
O7D W7 O7A 102.4(6)
O7D W7 O7C 93.8(6)
O7A W7 O7C 99.7(6)
O7D W7 O7B 94.6(6)
O7A W7 O7B 100.8(6)
O7C W7 O7B 155.7(5)
O7D W7 O3C 165.3(5)
O7A W7 O3C 92.2(6)
O7C W7 O3C 82.1(5)
O7B W7 O3C 84.0(5)
O7D W7 O3P1 84.8(5)
O7A W7 O3P1 171.1(6)
O7C W7 O3P1 84.8(4)
O7B W7 O3P1 73.3(4)
O3C W7 O3P1 80.7(4)
O7D W7 W6 85.5(4)
O7A W7 W6 129.5(4)
O7C W7 W6 129.8(3)
O7B W7 W6 28.8(4)
O3C W7 W6 86.3(3)
O3P1 W7 W6 45.2(2)
O7D W7 W8 100.2(4)
O7A W7 W8 107.6(4)
O7C W7 W8 11.8(4)
O7B W7 W8 144.1(4)
O3C W7 W8 73.5(3)
O3P1 W7 W8 75.7(2)
W6 W7 W8 120.02(2)
O8A W8 O8D 100.4(5)
O8A W8 O7C 102.8(5)
O8D W8 O7C 94.7(5)
O8A W8 O9B 98.3(5)
O8D W8 O9B 91.2(5)
O7C W8 O9B 156.7(5)
O8A W8 O8C 95.9(5)
O8D W8 O8C 163.5(4)
O7C W8 O8C 83.6(5)
O9B W8 O8C 84.4(5)
O8A W8 O4P1 170.5(5)
O8D W8 O4P1 84.4(4)
O7C W8 O4P1 84.9(4)
O9B W8 O4P1 73.3(4)
O8C W8 O4P1 79.1(4)
O8A W8 W9 127.6(4)
O8D W8 W9 82.4(3)
O7C W8 W9 129.3(3)
O9B W8 W9 29.6(3)
O8C W8 W9 86.0(3)
O4P1 W8 W9 44.5(2)
O8A W8 W7 111.0(4)
O8D W8 W7 100.9(3)
O7C W8 W7 11.7(4)
O9B W8 W7 145.3(3)
O8C W8 W7 74.9(3)
O4P1 W8 W7 75.7(2)
W9 W8 W7 119.81(2)
O9A W9 O9D 100.7(5)
O9A W9 O9C 100.6(5)
O9D W9 O9C 93.5(5)
O9A W9 O9B 98.7(5)
O9D W9 O9B 92.4(5)
O9C W9 O9B 158.5(5)
O9A W9 O1C 95.6(5)
O9D W9 O1C 163.7(5)
O9C W9 O1C 84.0(5)
O9B W9 O1C 84.5(5)
O9A W9 O4P1 172.3(5)
O9D W9 O4P1 83.6(4)
O9C W9 O4P1 85.4(4)
O9B W9 O4P1 74.6(4)
O1C W9 O4P1 80.1(4)
O9A W9 W8 128.6(4)
O9D W9 W8 82.7(3)
O9C W9 W8 130.7(3)
O9B W9 W8 30.2(3)
O1C W9 W8 86.7(3)
O4P1 W9 W8 45.2(2)
O9A W9 W4 109.3(4)
O9D W9 W4 101.3(3)
O9C W9 W4 13.3(3)
O9B W9 W4 145.7(3)
O1C W9 W4 73.5(3)
O4P1 W9 W4 75.8(2)
W8 W9 W4 120.38(2)
O11A W11 O11C 103.6(5)
O11A W11 O14C 104.4(5)
O11C W11 O14C 94.0(5)
O11A W11 O13B 97.5(5)
O11C W11 O13B 87.8(5)
O14C W11 O13B 156.9(5)
O11A W11 O11B 97.8(5)
O11C W11 O11B 157.4(5)
O14C W11 O11B 87.4(4)
O13B W11 O11B 82.4(4)
O11A W11 O1P2 166.1(5)
O11C W11 O1P2 86.0(4)
O14C W11 O1P2 84.6(4)
O13B W11 O1P2 72.5(4)
O11B W11 O1P2 71.6(4)
O12A W12 O12C 103.1(5)
O12A W12 O11B 101.1(5)
O12C W12 O11B 91.9(5)
O12A W12 O16C 101.4(5)
O12C W12 O16C 86.7(5)
O11B W12 O16C 157.2(4)
O12A W12 O12B 99.6(5)
O12C W12 O12B 157.1(5)
O11B W12 O12B 86.4(4)
O16C W12 O12B 86.1(4)
O12A W12 O1P2 171.7(5)
O12C W12 O1P2 83.6(4)
O11B W12 O1P2 73.6(4)
O16C W12 O1P2 83.7(4)
O12B W12 O1P2 74.0(4)
O13A W13 O18C 101.9(5)
O13A W13 O13B 101.1(5)
O18C W13 O13B 91.9(5)
O13A W13 O13C 101.7(5)
O18C W13 O13C 86.0(4)
O13B W13 O13C 157.0(4)
O13A W13 O12B 100.5(5)
O18C W13 O12B 157.3(5)
O13B W13 O12B 87.4(5)
O13C W13 O12B 85.8(4)
O13A W13 O1P2 171.5(5)
O18C W13 O1P2 84.9(4)
O13B W13 O1P2 73.4(4)
O13C W13 O1P2 83.7(4)
O12B W13 O1P2 73.2(4)
O14A W14 O14D 102.8(5)
O14A W14 O19C 101.4(5)
O14D W14 O19C 93.9(5)
O14A W14 O15B 100.4(5)
O14D W14 O15B 95.1(5)
O19C W14 O15B 154.0(5)
O14A W14 O14C 94.6(5)
O14D W14 O14C 162.5(5)
O19C W14 O14C 80.0(5)
O15B W14 O14C 84.1(4)
O14A W14 O2P2 169.5(5)
O14D W14 O2P2 84.9(4)
O19C W14 O2P2 85.1(4)
O15B W14 O2P2 71.5(4)
O14C W14 O2P2 78.2(4)
O14A W14 W15 127.7(4)
O14D W14 W15 87.3(4)
O19C W14 W15 129.3(3)
O15B W14 W15 27.4(3)
O14C W14 W15 84.0(3)
O2P2 W14 W15 44.5(2)
O14A W14 U3 116.7(5)
O14D W14 U3 38.6(4)
O19C W14 U3 56.7(4)
O15B W14 U3 123.6(4)
O14C W14 U3 129.5(4)
O2P2 W14 U3 73.8(3)
W15 W14 U3 103.1(2)
O14A W14 W19 110.3(4)
O14D W14 W19 95.9(3)
O19C W14 W19 10.0(3)
O15B W14 W19 144.1(3)
O14C W14 W19 75.5(3)
O2P2 W14 W19 75.6(2)
W15 W14 W19 119.56(2)
U3 W14 W19 57.4(2)
O15A W15 O15D 101.6(5)
O15A W15 O15B 99.4(5)
O15D W15 O15B 98.3(5)
O15A W15 O15C 102.7(5)
O15D W15 O15C 83.8(5)
O15B W15 O15C 156.9(4)
O15A W15 O12C 93.8(5)
O15D W15 O12C 161.4(4)
O15B W15 O12C 89.3(5)
O15C W15 O12C 82.7(4)
O15A W15 O2P2 171.5(5)
O15D W15 O2P2 85.5(4)
O15B W15 O2P2 74.7(4)
O15C W15 O2P2 82.6(4)
O12C W15 O2P2 80.2(4)
O15A W15 W14 127.9(4)
O15D W15 W14 89.9(3)
O15B W15 W14 28.5(3)
O15C W15 W14 129.2(3)
O12C W15 W14 88.9(3)
O2P2 W15 W14 46.6(2)
O15A W15 U1 108.2(4)
O15D W15 U1 38.1(3)
O15B W15 U1 131.4(3)
O15C W15 U1 45.8(3)
O12C W15 U1 126.6(3)
O2P2 W15 U1 80.3(3)
W14 W15 U1 111.34(3)
O15A W15 W16 108.4(4)
O15D W15 W16 94.7(3)
O15B W15 W16 146.1(3)
O15C W15 W16 13.6(3)
O12C W15 W16 70.3(3)
O2P2 W15 W16 75.3(2)
W14 W15 W16 121.22(2)
U1 W15 W16 56.84(2)
O16A W16 O16D 99.1(5)
O16A W16 O17B 100.8(5)
O16D W16 O17B 93.5(5)
O16A W16 O16C 96.4(5)
O16D W16 O16C 163.4(5)
O17B W16 O16C 89.5(4)
O16A W16 O15C 103.8(5)
O16D W16 O15C 83.9(5)
O17B W16 O15C 155.4(4)
O16C W16 O15C 86.6(4)
O16A W16 O3P2 173.5(5)
O16D W16 O3P2 85.2(4)
O17B W16 O3P2 74.0(4)
O16C W16 O3P2 79.9(4)
O15C W16 O3P2 81.4(4)
O16A W16 W17 128.9(4)
O16D W16 W17 89.3(3)
O17B W16 W17 28.2(3)
O16C W16 W17 85.6(3)
O15C W16 W17 127.2(3)
O3P2 W16 W17 45.8(2)
O16A W16 U1 107.4(4)
O16D W16 U1 37.9(3)
O17B W16 U1 126.1(3)
O16C W16 U1 130.3(3)
O15C W16 U1 46.1(3)
O3P2 W16 U1 78.9(3)
W17 W16 U1 109.47(2)
O16A W16 W15 110.1(4)
O16D W16 W15 95.1(3)
O17B W16 W15 146.2(3)
O16C W16 W15 73.9(3)
O15C W16 W15 13.8(3)
O3P2 W16 W15 74.2(2)
W17 W16 W15 119.28(2)
U1 W16 W15 57.24(2)
O17A W17 O17D 99.3(5)
O17A W17 O17B 101.6(5)
O17D W17 O17B 92.5(5)
O17A W17 O13C 96.2(5)
O17D W17 O13C 163.6(4)
O17B W17 O13C 89.6(4)
O17A W17 O17C 103.6(5)
O17D W17 O17C 84.1(5)
O17B W17 O17C 154.8(4)
O13C W17 O17C 87.1(4)
O17A W17 O3P2 173.7(5)
O17D W17 O3P2 84.9(4)
O17B W17 O3P2 73.4(4)
O13C W17 O3P2 80.1(4)
O17C W17 O3P2 81.4(4)
O17A W17 W16 129.7(4)
O17D W17 W16 88.4(3)
O17B W17 W16 28.1(3)
O13C W17 W16 85.7(3)
O17C W17 W16 126.7(3)
O3P2 W17 W16 45.3(2)
O17A W17 U2 108.1(4)
O17D W17 U2 38.1(3)
O17B W17 U2 124.8(3)
O13C W17 U2 130.5(3)
O17C W17 U2 46.1(3)
O3P2 W17 U2 78.1(3)
W16 W17 U2 108.02(2)
O17A W17 W18 109.8(4)
O17D W17 W18 95.3(3)
O17B W17 W18 145.8(3)
O13C W17 W18 74.2(3)
O17C W17 W18 14.0(3)
O3P2 W17 W18 74.2(2)
W16 W17 W18 118.87(2)
U2 W17 W18 57.30(2)
O18A W18 O18D 100.4(5)
O18A W18 O19B 99.6(5)
O18D W18 O19B 99.0(5)
O18A W18 O17C 102.8(5)
O18D W18 O17C 83.6(5)
O19B W18 O17C 156.5(4)
O18A W18 O18C 94.2(5)
O18D W18 O18C 161.2(5)
O19B W18 O18C 89.9(4)
O17C W18 O18C 81.7(4)
O18A W18 O4P2 172.1(5)
O18D W18 O4P2 85.5(4)
O19B W18 O4P2 74.1(4)
O17C W18 O4P2 82.9(4)
O18C W18 O4P2 81.1(4)
O18A W18 W19 128.0(4)
O18D W18 W19 90.2(3)
O19B W18 W19 28.5(3)
O17C W18 W19 129.0(3)
O18C W18 W19 90.0(3)
O4P2 W18 W19 46.1(2)
O18A W18 U2 108.3(4)
O18D W18 U2 37.7(3)
O19B W18 U2 131.1(3)
O17C W18 U2 46.0(3)
O18C W18 U2 125.9(3)
O4P2 W18 U2 79.6(3)
W19 W18 U2 110.57(3)
O18A W18 W17 108.6(4)
O18D W18 W17 94.5(3)
O19B W18 W17 145.8(3)
O17C W18 W17 13.5(3)
O18C W18 W17 69.6(3)
O4P2 W18 W17 75.8(2)
W19 W18 W17 121.17(2)
U2 W18 W17 56.83(2)
O19A W19 O19D 102.6(5)
O19A W19 O19C 101.4(5)
O19D W19 O19C 93.6(5)
O19A W19 O19B 100.0(5)
O19D W19 O19B 96.4(5)
O19C W19 O19B 153.7(4)
O19A W19 O11C 94.1(5)
O19D W19 O11C 163.0(5)
O19C W19 O11C 79.6(5)
O19B W19 O11C 83.9(4)
O19A W19 O4P2 169.3(5)
O19D W19 O4P2 85.1(4)
O19C W19 O4P2 85.4(4)
O19B W19 O4P2 71.4(4)
O11C W19 O4P2 78.8(4)
O19A W19 W18 127.2(4)
O19D W19 W18 88.2(3)
O19C W19 W18 129.7(3)
O19B W19 W18 27.2(3)
O11C W19 W18 84.3(3)
O4P2 W19 W18 44.6(2)
O19A W19 U3 116.5(5)
O19D W19 U3 37.1(4)
O19C W19 U3 57.9(4)
O19B W19 U3 123.5(4)
O11C W19 U3 130.6(4)
O4P2 W19 U3 74.1(3)
W18 W19 U3 103.1(2)
O19A W19 W14 110.4(4)
O19D W19 W14 95.6(3)
O19C W19 W14 10.0(3)
O19B W19 W14 143.9(3)
O11C W19 W14 75.1(3)
O4P2 W19 W14 75.9(2)
W18 W19 W14 119.86(2)
U3 W19 W14 58.7(2)
O2U1 U1 O1U1 178.1(6)
O2U1 U1 O5D 89.0(5)
O1U1 U1 O5D 89.1(5)
O2U1 U1 O4D 90.7(5)
O1U1 U1 O4D 88.8(5)
O5D U1 O4D 77.7(4)
O2U1 U1 O16D 90.7(5)
O1U1 U1 O16D 91.0(5)
O5D U1 O16D 154.8(4)
O4D U1 O16D 77.1(4)
O2U1 U1 O15D 86.3(5)
O1U1 U1 O15D 93.5(5)
O5D U1 O15D 82.4(4)
O4D U1 O15D 159.9(4)
O16D U1 O15D 122.8(4)
O2U1 U1 O15C 98.2(5)
O1U1 U1 O15C 83.4(5)
O5D U1 O15C 142.7(4)
O4D U1 O15C 138.2(4)
O16D U1 O15C 62.1(4)
O15D U1 O15C 61.9(4)
O2U1 U1 W16 93.4(4)
O1U1 U1 W16 88.6(4)
O5D U1 W16 175.7(3)
O4D U1 W16 105.9(3)
O16D U1 W16 29.0(3)
O15D U1 W16 94.1(3)
O15C U1 W16 33.2(2)
O2U1 U1 W15 90.8(4)
O1U1 U1 W15 89.9(4)
O5D U1 W15 110.4(3)
O4D U1 W15 171.8(3)
O16D U1 W15 94.8(3)
O15D U1 W15 28.3(3)
O15C U1 W15 33.6(2)
W16 U1 W15 65.92(2)
O2U2 U2 O1U2 178.4(5)
O2U2 U2 O8D 89.3(5)
O1U2 U2 O8D 89.1(4)
O2U2 U2 O17D 91.4(5)
O1U2 U2 O17D 90.3(4)
O8D U2 O17D 153.2(4)
O2U2 U2 O9D 90.0(5)
O1U2 U2 O9D 90.1(4)
O8D U2 O9D 76.8(4)
O17D U2 O9D 76.4(4)
O2U2 U2 O18D 86.7(5)
O1U2 U2 O18D 92.7(4)
O8D U2 O18D 83.4(4)
O17D U2 O18D 123.3(4)
O9D U2 O18D 160.0(4)
O2U2 U2 O17C 97.9(5)
O1U2 U2 O17C 83.1(4)
O8D U2 O17C 144.1(4)
O17D U2 O17C 62.2(4)
O9D U2 O17C 137.9(4)
O18D U2 O17C 62.1(4)
O2U2 U2 W17 93.3(4)
O1U2 U2 W17 88.2(4)
O8D U2 W17 176.2(3)
O17D U2 W17 29.6(3)
O9D U2 W17 105.9(3)
O18D U2 W17 94.0(3)
O17C U2 W17 32.7(2)
O2U2 U2 W18 90.3(4)
O1U2 U2 W18 89.8(4)
O8D U2 W18 111.4(3)
O17D U2 W18 95.4(3)
O9D U2 W18 171.8(3)
O18D U2 W18 28.2(3)
O17C U2 W18 34.0(2)
W17 U2 W18 65.87(2)
O1W U3 O1U3 159(9)
O1W U3 O19D 100.4(10)
O1U3 U3 O19D 100(8)
O1W U3 O14D 94.3(10)
O1U3 U3 O14D 78(8)
O19D U3 O14D 117.1(7)
O1W U3 O7D 90.3(10)
O1U3 U3 O7D 89(9)
O19D U3 O7D 86.3(6)
O14D U3 O7D 154.7(7)
O1W U3 O6D 86.9(10)
O1U3 U3 O6D 73(9)
O19D U3 O6D 157.8(7)
O14D U3 O6D 82.9(6)
O7D U3 O6D 72.6(5)
O1W U3 W19 99.5(10)
O1U3 U3 W19 100(9)
O19D U3 W19 26.8(3)
O14D U3 W19 90.6(5)
O7D U3 W19 113.1(5)
O6D U3 W19 171.2(6)
O1W U3 W14 96.0(10)
O1U3 U3 W14 86(9)
O19D U3 W14 90.6(5)
O14D U3 W14 26.8(3)
O7D U3 W14 173.4(6)
O6D U3 W14 109.6(5)
W19 U3 W14 64.0(3)
O2P1 P1 O4P1 112.7(6)
O2P1 P1 O3P1 111.9(6)
O4P1 P1 O3P1 109.9(6)
O2P1 P1 O1P1 106.7(6)
O4P1 P1 O1P1 106.4(6)
O3P1 P1 O1P1 108.9(6)
O2P2 P2 O4P2 110.2(6)
O2P2 P2 O3P2 111.5(6)
O4P2 P2 O3P2 111.7(6)
O2P2 P2 O1P2 107.1(6)
O4P2 P2 O1P2 108.5(6)
O3P2 P2 O1P2 107.6(6)
P1 O1P1 W1 123.9(6)
P1 O1P1 W2 123.7(5)
W1 O1P1 W2 91.8(4)
P1 O1P1 W3 124.4(5)
W1 O1P1 W3 92.0(4)
W2 O1P1 W3 91.6(4)
P1 O2P1 W4 129.6(6)
P1 O2P1 W5 129.5(6)
W4 O2P1 W5 90.2(3)
P1 O3P1 W7 128.7(6)
P1 O3P1 W6 126.9(6)
W7 O3P1 W6 89.9(4)
P1 O4P1 W9 129.1(6)
P1 O4P1 W8 129.2(6)
W9 O4P1 W8 90.3(3)
P2 O1P2 W12 125.0(5)
P2 O1P2 W11 123.5(5)
W12 O1P2 W11 92.5(4)
P2 O1P2 W13 123.4(5)
W12 O1P2 W13 91.7(4)
W11 O1P2 W13 91.3(4)
P2 O2P2 W15 129.4(6)
P2 O2P2 W14 128.9(6)
W15 O2P2 W14 88.8(3)
P2 O3P2 W16 128.4(6)
P2 O3P2 W17 128.0(6)
W16 O3P2 W17 88.8(3)
P2 O4P2 W18 128.8(6)
P2 O4P2 W19 128.9(6)
W18 O4P2 W19 89.3(3)
U1 O2U1 O1W 147.7(7)
U2 O2U2 O1W 149.2(6)
W1 O1B W2 122.5(6)
W1 O1C W9 150.2(6)
W3 O2B W2 122.3(6)
W2 O2C W5 149.5(6)
W1 O3B W3 121.3(6)
W3 O3C W7 149.3(7)
W1 O4C W4 151.1(6)
W4 O4D U1 146.3(6)
W4 O5B W5 120.8(6)
W5 O5C W6 156.3(7)
W5 O5D U1 145.6(6)
W5 O5D O2W 104.4(5)
U1 O5D O2W 100.0(5)
W2 O6C W6 150.1(6)
W6 O6D U3 143.0(7)
W6 O6D O1W 126.9(6)
U3 O6D O1W 25.5(4)
W6 O6D O2W 111.3(6)
U3 O6D O2W 95.8(6)
O1W O6D O2W 89.2(5)
W7 O7B W6 122.6(6)
W7 O7C W8 156.4(7)
W7 O7D U3 145.8(7)
W7 O7D O1W 127.7(6)
U3 O7D O1W 25.3(4)
W3 O8C W8 149.4(6)
W8 O8D U2 146.4(6)
W9 O9B W8 120.2(6)
W9 O9C W4 153.5(7)
W9 O9D U2 147.3(6)
W12 O11B W11 122.2(6)
W11 O11C W19 146.7(6)
W13 O12B W12 120.9(6)
W12 O12C W15 154.1(6)
W13 O13B W11 122.8(6)
W17 O13C W13 150.9(6)
W11 O14C W14 146.2(6)
W14 O14D U3 114.6(6)
W14 O14D O1W 114.0(6)
U3 O14D O1W 25.9(4)
W14 O14D O2W 136.1(6)
U3 O14D O2W 104.9(6)
O1W O14D O2W 93.3(5)
W15 O15B W14 124.1(6)
W16 O15C W15 152.6(6)
W16 O15C U1 100.7(4)
W15 O15C U1 100.6(4)
W15 O15D U1 113.6(5)
W15 O15D O2W 132.4(6)
U1 O15D O2W 112.5(5)
W12 O16C W16 151.2(6)
W16 O16D U1 113.1(5)
W16 O17B W17 123.7(5)
W17 O17C W18 152.6(6)
W17 O17C U2 101.1(4)
W18 O17C U2 99.9(4)
W17 O17D U2 112.3(5)
W13 O18C W18 154.6(6)
W18 O18D U2 114.1(5)
W18 O19B W19 124.3(5)
W19 O19C W14 160.0(7)
W19 O19D U3 116.1(6)
W19 O19D O1W 113.7(6)
U3 O19D O1W 25.2(4)
U3 O1W O14D 59.8(9)
U3 O1W O2U2 147.8(11)
O14D O1W O2U2 140.3(6)
U3 O1W O2U1 155.3(11)
O14D O1W O2U1 96.4(5)
O2U2 O1W O2U1 55.5(4)
U3 O1W O19D 54.4(9)
O14D O1W O19D 92.5(5)
O2U2 O1W O19D 94.9(5)
O2U1 O1W O19D 140.5(6)
U3 O1W O6D 67.6(9)
O14D O1W O6D 72.9(5)
O2U2 O1W O6D 133.9(7)
O2U1 O1W O6D 100.7(5)
O19D O1W O6D 118.7(6)
U3 O1W O7D 64.3(9)
O14D O1W O7D 119.3(6)
O2U2 O1W O7D 100.1(5)
O2U1 O1W O7D 132.4(7)
O19D O1W O7D 72.6(5)
O6D O1W O7D 65.5(5)
O15D O2W O14D 71.1(5)
O15D O2W O6D 112.3(6)
O14D O2W O6D 70.2(5)
O15D O2W O5D 60.3(4)
O14D O2W O5D 113.4(5)
O6D O2W O5D 88.5(5)

loop_
_geom_bond_atom_site_label_1
_geom_bond_atom_site_label_2
_geom_bond_distance
W1 O1A 1.717(12)
W1 O1C 1.872(11)
W1 O4C 1.875(11)
W1 O1B 1.922(11)
W1 O3B 1.950(11)
W1 O1P1 2.382(10)
W2 O2A 1.724(12)
W2 O6C 1.859(11)
W2 O2C 1.876(11)
W2 O2B 1.962(11)
W2 O1B 1.981(11)
W2 O1P1 2.385(10)
W3 O3A 1.701(13)
W3 O3C 1.838(12)
W3 O8C 1.844(12)
W3 O2B 1.948(11)
W3 O3B 1.987(11)
W3 O1P1 2.389(10)
W4 O4A 1.723(12)
W4 O4D 1.826(12)
W4 O5B 1.926(11)
W4 O9C 1.932(10)
W4 O4C 1.984(12)
W4 O2P1 2.370(10)
W4 W5 3.3571(10)
W4 W9 3.7352(10)
W5 O5A 1.695(12)
W5 O5D 1.848(12)
W5 O5C 1.878(11)
W5 O5B 1.936(11)
W5 O2C 1.991(12)
W5 O2P1 2.371(10)
W5 W6 3.7279(11)
W6 O6A 1.719(14)
W6 O6D 1.758(13)
W6 O7B 1.925(12)
W6 O5C 1.931(11)
W6 O6C 2.035(12)
W6 O3P1 2.385(10)
W6 W7 3.3635(11)
W7 O7D 1.722(13)
W7 O7A 1.734(14)
W7 O7C 1.890(11)
W7 O7B 1.910(12)
W7 O3C 2.064(12)
W7 O3P1 2.375(10)
W7 W8 3.7160(11)
W8 O8A 1.725(12)
W8 O8D 1.848(12)
W8 O7C 1.906(11)
W8 O9B 1.955(11)
W8 O8C 2.021(12)
W8 O4P1 2.383(9)
W8 W9 3.3585(10)
W9 O9A 1.720(12)
W9 O9D 1.799(12)
W9 O9C 1.906(10)
W9 O9B 1.919(11)
W9 O1C 2.000(11)
W9 O4P1 2.353(10)
W11 O11A 1.732(12)
W11 O11C 1.826(11)
W11 O14C 1.830(11)
W11 O13B 1.985(11)
W11 O11B 2.000(10)
W11 O1P2 2.373(10)
W12 O12A 1.724(12)
W12 O12C 1.860(11)
W12 O11B 1.901(10)
W12 O16C 1.911(11)
W12 O12B 1.964(10)
W12 O1P2 2.357(10)
W13 O13A 1.693(12)
W13 O18C 1.861(11)
W13 O13B 1.899(11)
W13 O13C 1.926(10)
W13 O12B 1.958(10)
W13 O1P2 2.397(10)
W14 O14A 1.720(11)
W14 O14D 1.757(12)
W14 O19C 1.898(10)
W14 O15B 1.943(10)
W14 O14C 2.089(11)
W14 O2P2 2.450(10)
W14 W15 3.3684(10)
W14 U3 3.548(15)
W14 W19 3.7331(10)
W15 O15A 1.739(11)
W15 O15D 1.814(11)
W15 O15B 1.870(10)
W15 O15C 1.970(10)
W15 O12C 2.002(11)
W15 O2P2 2.363(10)
W15 U1 3.5021(11)
W15 W16 3.8022(10)
W16 O16A 1.728(11)
W16 O16D 1.836(12)
W16 O17B 1.914(10)
W16 O16C 1.933(11)
W16 O15C 1.944(10)
W16 O3P2 2.403(10)
W16 W17 3.3791(9)
W16 U1 3.4862(12)
W17 O17A 1.729(11)
W17 O17D 1.860(12)
W17 O17B 1.919(10)
W17 O13C 1.920(10)
W17 O17C 1.922(10)
W17 O3P2 2.425(10)
W17 U2 3.4877(11)
W17 W18 3.8025(9)
W18 O18A 1.719(10)
W18 O18D 1.813(12)
W18 O19B 1.868(10)
W18 O17C 1.992(10)
W18 O18C 2.002(11)
W18 O4P2 2.370(10)
W18 W19 3.3741(10)
W18 U2 3.5062(11)
W19 O19A 1.741(11)
W19 O19D 1.757(12)
W19 O19C 1.893(10)
W19 O19B 1.947(10)
W19 O11C 2.087(11)
W19 O4P2 2.433(10)
W19 U3 3.499(15)
U1 O2U1 1.758(12)
U1 O1U1 1.807(12)
U1 O5D 2.299(11)
U1 O4D 2.315(12)
U1 O16D 2.330(11)
U1 O15D 2.356(11)
U1 O15C 2.555(11)
U2 O2U2 1.776(11)
U2 O1U2 1.807(11)
U2 O8D 2.302(11)
U2 O17D 2.327(11)
U2 O9D 2.342(11)
U2 O18D 2.350(11)
U2 O17C 2.563(11)
U3 O1W 1.230(19)
U3 O1U3 1.8(3)
U3 O19D 2.351(17)
U3 O14D 2.437(18)
U3 O7D 2.590(19)
U3 O6D 2.645(19)
P1 O2P1 1.521(10)
P1 O4P1 1.539(10)
P1 O3P1 1.564(11)
P1 O1P1 1.577(12)
P2 O2P2 1.534(10)
P2 O4P2 1.548(10)
P2 O3P2 1.549(11)
P2 O1P2 1.583(11)
O2U1 O1W 2.830(18)
O2U2 O1W 2.825(18)
O5D O2W 3.252(18)
O6D O1W 2.857(19)
O6D O2W 3.002(19)
O7D O1W 2.874(19)
O14D O1W 2.810(18)
O14D O2W 2.847(19)
O15D O2W 2.801(18)
O19D O1W 2.842(18)
